data_2218420
loop_
_publ_author_name
'Kang, Si-Shun'
'Li, Hai-Lin'
'Zeng, Hai-Su'
'Wang, Hai-Bo'

_publ_section_title
;
 Ethyl 5-formyl-2,4-dimethyl-1<i>H</i>-pyrrole-3-carboxylate
;
_journal_coeditor_code HB2732
_journal_issue 6
_journal_name_full 'Acta Crystallographica Section E'
_journal_page_first o1125
_journal_paper_doi 10.1107/S1600536808014542
_journal_volume 64
_journal_year 2008
_chemical_formula_iupac 'C10 H13 N O3'
_chemical_formula_moiety 'C10 H13 N O3'
_chemical_formula_sum 'C10 H13 N O3'
_chemical_formula_weight 195.21
_chemical_name_systematic
;
Ethyl 5-formyl-2,4-dimethyl-1<i>H</i>-pyrrole-3-carboxylate
;
_space_group_IT_number 14
_symmetry_cell_setting monoclinic
_symmetry_space_group_name_Hall '-P 2yn'
_symmetry_space_group_name_H-M 'P 1 21/n 1'
_atom_sites_solution_hydrogens geom
_atom_sites_solution_primary direct
_atom_sites_solution_secondary difmap
_audit_creation_method SHELXL-97
_cell_angle_alpha 90.00
_cell_angle_beta 96.96(3)
_cell_angle_gamma 90.00
_cell_formula_units_Z 4
_cell_length_a 3.9830(8)
_cell_length_b 15.572(3)
_cell_length_c 16.213(3)
_cell_measurement_reflns_used 25
_cell_measurement_temperature 293(2)
_cell_measurement_theta_max 12
_cell_measurement_theta_min 9
_cell_volume 998.2(3)
_computing_cell_refinement 'CAD-4 Software (Enraf--Nonius, 1989)'
_computing_data_collection 'CAD-4 Software (Enraf--Nonius, 1989)'
_computing_data_reduction 'XCAD4 (Harms & Wocadlo, 1995)'
_computing_molecular_graphics 'SHELXTL (Sheldrick, 2008)'
_computing_publication_material 'SHELXL97 (Sheldrick, 2008)'
_computing_structure_refinement 'SHELXL97 (Sheldrick, 2008)'
_computing_structure_solution 'SHELXS97 (Sheldrick, 2008)'
_diffrn_ambient_temperature 293(2)
_diffrn_measured_fraction_theta_full 0.999
_diffrn_measured_fraction_theta_max 0.999
_diffrn_measurement_device_type 'Enraf--Nonius CAD-4'
_diffrn_measurement_method \w/2\q
_diffrn_radiation_monochromator graphite
_diffrn_radiation_source 'fine-focus sealed tube'
_diffrn_radiation_type MoK\a
_diffrn_radiation_wavelength 0.71073
_diffrn_reflns_av_R_equivalents 0.0213
_diffrn_reflns_av_sigmaI/netI 0.0705
_diffrn_reflns_limit_h_max 4
_diffrn_reflns_limit_h_min -4
_diffrn_reflns_limit_k_max 18
_diffrn_reflns_limit_k_min 0
_diffrn_reflns_limit_l_max 19
_diffrn_reflns_limit_l_min 0
_diffrn_reflns_number 2069
_diffrn_reflns_theta_full 25.17
_diffrn_reflns_theta_max 25.17
_diffrn_reflns_theta_min 1.82
_diffrn_standards_decay_% 0
_diffrn_standards_interval_count 200
_diffrn_standards_interval_time 2h
_diffrn_standards_number 3
_exptl_absorpt_coefficient_mu 0.096
_exptl_absorpt_correction_T_max 0.995
_exptl_absorpt_correction_T_min 0.981
_exptl_absorpt_correction_type psi-scan
_exptl_absorpt_process_details '(North <i>et al.</i>,  1968)'
_exptl_crystal_colour colourless
_exptl_crystal_density_diffrn 1.299
_exptl_crystal_density_method 'not measured'
_exptl_crystal_description needle
_exptl_crystal_F_000 416
_exptl_crystal_size_max 0.20
_exptl_crystal_size_mid 0.05
_exptl_crystal_size_min 0.05
_refine_diff_density_max 0.156
_refine_diff_density_min -0.170
_refine_ls_extinction_method none
_refine_ls_goodness_of_fit_ref 1.032
_refine_ls_hydrogen_treatment constr
_refine_ls_matrix_type full
_refine_ls_number_parameters 127
_refine_ls_number_reflns 1798
_refine_ls_number_restraints 0
_refine_ls_restrained_S_all 1.032
_refine_ls_R_factor_all 0.1663
_refine_ls_R_factor_gt 0.0829
_refine_ls_shift/su_max 0.000
_refine_ls_shift/su_mean 0.000
_refine_ls_structure_factor_coef Fsqd
_refine_ls_weighting_details 'calc w=1/[\s^2^(Fo^2^)+(0.06P)^2^+0.5P] where P=(Fo^2^+2Fc^2^)/3'
_refine_ls_weighting_scheme calc
_refine_ls_wR_factor_gt 0.1634
_refine_ls_wR_factor_ref 0.1903
_reflns_number_gt 935
_reflns_number_total 1798
_reflns_threshold_expression I>2\s(I)
_cod_data_source_file hb2732.cif
_cod_data_source_block I
_cod_depositor_comments
;
The following automatic conversions were performed:
'_symmetry_cell_setting' value 'Monoclinic' changed to 'monoclinic'
according to '/home/saulius/struct/CIF-dictionaries/cif_core.dic'
dictionary named 'cif_core.dic' version 2.4.1 from 2010-06-29.

Automatic conversion script
Id: cif_fix_enum 1527 2010-12-29 10:47:43Z saulius 

The following automatic conversions were performed:

'_symmetry_cell_setting' value 'Monoclinic' changed to 'monoclinic'
according to /home/saulius/struct/CIF-dictionaries/cif_core.dic
dictionary named 'cif_core.dic' version 2.4.1 from 2010-06-29.

Automatic conversion script
Id: cif_fix_values 1715 2011-07-08 13:25:40Z adriana 
;
_cod_original_sg_symbol_H-M 'P 21/n'
_cod_database_code 2218420
_cod_database_fobs_code 2218420

loop_
_symmetry_equiv_pos_as_xyz
'x, y, z'
'-x+1/2, y+1/2, -z+1/2'
'-x, -y, -z'
'x-1/2, -y-1/2, z-1/2'

loop_
_atom_site_type_symbol
_atom_site_label
_atom_site_fract_x
_atom_site_fract_y
_atom_site_fract_z
_atom_site_U_iso_or_equiv
_atom_site_adp_type
_atom_site_calc_flag
_atom_site_refinement_flags
_atom_site_occupancy
N N 0.3042(9) -0.0589(2) 0.60096(19) 0.0712(11) Uani d . 1
H H0A 0.1844 -0.0604 0.5531 0.085 Uiso calc R 1
O O1 0.0871(10) 0.11115(17) 0.55062(19) 0.0982(12) Uani d . 1
C C1 0.7132(14) 0.0521(3) 0.7869(3) 0.0900(16) Uani d . 1
H H1A 0.8505 0.0210 0.8296 0.135 Uiso calc R 1
H H1B 0.5247 0.0773 0.8096 0.135 Uiso calc R 1
H H1C 0.8459 0.0965 0.7656 0.135 Uiso calc R 1
O O2 0.8180(10) -0.23224(19) 0.76904(18) 0.0989(12) Uani d . 1
C C2 0.5870(11) -0.0078(3) 0.7184(2) 0.0619(11) Uani d . 1
O O3 0.9364(8) -0.11553(16) 0.84573(16) 0.0802(10) Uani d . 1
C C3 0.6177(10) -0.0982(2) 0.7165(2) 0.0575(10) Uani d . 1
C C4 0.4352(13) -0.1260(3) 0.6409(3) 0.0781(14) Uani d . 1
C C5 0.3840(12) 0.0144(2) 0.6459(2) 0.0719(13) Uani d . 1
C C6 0.3837(13) -0.2149(3) 0.6079(3) 0.0840(15) Uani d . 1
H H6A 0.2464 -0.2132 0.5550 0.126 Uiso calc R 1
H H6B 0.2725 -0.2487 0.6460 0.126 Uiso calc R 1
H H6C 0.5989 -0.2401 0.6015 0.126 Uiso calc R 1
C C7 0.2893(14) 0.0965(3) 0.6142(3) 0.0825(15) Uani d . 1
H H7A 0.3857 0.1437 0.6432 0.099 Uiso calc R 1
C C8 0.7874(12) -0.1552(3) 0.7771(2) 0.0656(11) Uani d . 1
C C9 1.1202(13) -0.1682(3) 0.9080(2) 0.0797(14) Uani d . 1
H H9A 1.3017 -0.1981 0.8852 0.096 Uiso calc R 1
H H9B 0.9713 -0.2105 0.9283 0.096 Uiso calc R 1
C C10 1.2602(13) -0.1105(3) 0.9765(3) 0.0888(15) Uani d . 1
H H10A 1.3865 -0.1437 1.0195 0.133 Uiso calc R 1
H H10B 1.0782 -0.0815 0.9988 0.133 Uiso calc R 1
H H10C 1.4063 -0.0688 0.9556 0.133 Uiso calc R 1

loop_
_atom_site_aniso_label
_atom_site_aniso_U_11
_atom_site_aniso_U_22
_atom_site_aniso_U_33
_atom_site_aniso_U_12
_atom_site_aniso_U_13
_atom_site_aniso_U_23
N 0.073(3) 0.071(2) 0.0652(18) 0.004(2) -0.0076(18) 0.0032(16)
O1 0.125(3) 0.0727(18) 0.0864(19) 0.006(2) -0.029(2) 0.0039(15)
C1 0.110(5) 0.072(3) 0.086(3) -0.002(3) 0.001(3) -0.004(2)
O2 0.130(4) 0.0705(19) 0.092(2) 0.009(2) -0.004(2) -0.0027(15)
C2 0.053(3) 0.076(3) 0.0595(19) 0.001(2) 0.0175(18) 0.0012(18)
O3 0.094(3) 0.0629(16) 0.0791(18) 0.0052(19) -0.0082(17) 0.0004(14)
C3 0.047(3) 0.069(2) 0.060(2) -0.007(2) 0.0210(18) 0.0007(17)
C4 0.088(4) 0.069(3) 0.077(3) -0.020(3) 0.007(2) 0.002(2)
C5 0.071(3) 0.055(2) 0.083(3) 0.010(2) -0.017(2) -0.002(2)
C6 0.094(4) 0.071(3) 0.086(3) -0.011(3) 0.003(3) -0.017(2)
C7 0.101(4) 0.075(3) 0.069(2) -0.009(3) 0.001(3) 0.003(2)
C8 0.061(3) 0.065(2) 0.074(2) 0.002(3) 0.020(2) -0.002(2)
C9 0.090(4) 0.068(2) 0.077(3) 0.012(3) -0.003(3) 0.003(2)
C10 0.084(4) 0.089(3) 0.091(3) 0.012(3) -0.003(3) 0.007(2)

loop_
_atom_type_symbol
_atom_type_description
_atom_type_scat_dispersion_real
_atom_type_scat_dispersion_imag
_atom_type_scat_source
C C 0.0033 0.0016 'International Tables Vol C Tables 4.2.6.8 and 6.1.1.4'
H H 0.0000 0.0000 'International Tables Vol C Tables 4.2.6.8 and 6.1.1.4'
N N 0.0061 0.0033 'International Tables Vol C Tables 4.2.6.8 and 6.1.1.4'
O O 0.0106 0.0060 'International Tables Vol C Tables 4.2.6.8 and 6.1.1.4'

loop_
_geom_angle_atom_site_label_1
_geom_angle_atom_site_label_2
_geom_angle_atom_site_label_3
_geom_angle
C4 N C5 110.5(3)
C4 N H0A 124.7
C5 N H0A 124.7
C2 C1 H1A 109.5
C2 C1 H1B 109.5
H1A C1 H1B 109.5
C2 C1 H1C 109.5
H1A C1 H1C 109.5
H1B C1 H1C 109.5
C5 C2 C3 105.8(3)
C5 C2 C1 125.8(4)
C3 C2 C1 128.1(4)
C8 O3 C9 117.2(3)
C2 C3 C4 106.7(3)
C2 C3 C8 129.5(4)
C4 C3 C8 123.7(4)
N C4 C3 108.5(3)
N C4 C6 122.5(4)
C3 C4 C6 129.0(4)
N C5 C2 108.5(3)
N C5 C7 121.8(3)
C2 C5 C7 129.5(4)
C4 C6 H6A 109.5
C4 C6 H6B 109.5
H6A C6 H6B 109.5
C4 C6 H6C 109.5
H6A C6 H6C 109.5
H6B C6 H6C 109.5
O1 C7 C5 125.6(4)
O1 C7 H7A 117.2
C5 C7 H7A 117.2
O2 C8 O3 120.2(4)
O2 C8 C3 125.7(4)
O3 C8 C3 114.0(3)
O3 C9 C10 107.2(3)
O3 C9 H9A 110.3
C10 C9 H9A 110.3
O3 C9 H9B 110.3
C10 C9 H9B 110.3
H9A C9 H9B 108.5
C9 C10 H10A 109.5
C9 C10 H10B 109.5
H10A C10 H10B 109.5
C9 C10 H10C 109.5
H10A C10 H10C 109.5
H10B C10 H10C 109.5

loop_
_geom_bond_atom_site_label_1
_geom_bond_atom_site_label_2
_geom_bond_distance
N C4 1.304(5)
N C5 1.370(5)
N H0A 0.8600
O1 C7 1.250(5)
C1 C2 1.490(5)
C1 H1A 0.9600
C1 H1B 0.9600
C1 H1C 0.9600
O2 C8 1.214(4)
C2 C5 1.388(5)
C2 C3 1.414(5)
O3 C8 1.346(4)
O3 C9 1.431(4)
C3 C4 1.415(5)
C3 C8 1.432(5)
C4 C6 1.489(5)
C5 C7 1.412(5)
C6 H6A 0.9600
C6 H6B 0.9600
C6 H6C 0.9600
C7 H7A 0.9300
C9 C10 1.484(5)
C9 H9A 0.9700
C9 H9B 0.9700
C10 H10A 0.9600
C10 H10B 0.9600
C10 H10C 0.9600

loop_
_geom_hbond_atom_site_label_D
_geom_hbond_atom_site_label_H
_geom_hbond_atom_site_label_A
_geom_hbond_site_symmetry_A
_geom_hbond_distance_DH
_geom_hbond_distance_HA
_geom_hbond_distance_DA
_geom_hbond_angle_DHA
N H0A O1 3_556 0.86 2.04 2.864(5) 159
C1 H1A O3 . 0.96 2.16 2.882(5) 131
C6 H6A O1 3_556 0.96 2.58 3.401(6) 143
C7 H7A O2 2_656 0.93 2.60 3.525(6) 176

loop_
_geom_torsion_atom_site_label_1
_geom_torsion_atom_site_label_2
_geom_torsion_atom_site_label_3
_geom_torsion_atom_site_label_4
_geom_torsion
C5 C2 C3 C4 1.3(5)
C1 C2 C3 C4 175.6(5)
C5 C2 C3 C8 -177.2(4)
C1 C2 C3 C8 -2.9(8)
C5 N C4 C3 -0.7(5)
C5 N C4 C6 178.6(5)
C2 C3 C4 N -0.4(5)
C8 C3 C4 N 178.2(4)
C2 C3 C4 C6 -179.6(5)
C8 C3 C4 C6 -0.9(8)
C4 N C5 C2 1.6(5)
C4 N C5 C7 176.2(5)
C3 C2 C5 N -1.7(5)
C1 C2 C5 N -176.2(4)
C3 C2 C5 C7 -175.8(5)
C1 C2 C5 C7 9.7(8)
N C5 C7 O1 11.4(8)
C2 C5 C7 O1 -175.2(5)
C9 O3 C8 O2 -1.6(7)
C9 O3 C8 C3 -178.1(4)
C2 C3 C8 O2 -175.8(5)
C4 C3 C8 O2 5.8(8)
C2 C3 C8 O3 0.4(7)
C4 C3 C8 O3 -177.9(4)
C8 O3 C9 C10 179.8(4)

loop_
_cod_related_entry_id
_cod_related_entry_database
_cod_related_entry_code
1 ChemSpider 121149
